data_4068872
loop_
_publ_author_name
'Despagnet-Ayoub, Emmanuelle'
'Schigand, Sophie'
'Vendier, Laure'
'Etienne, Michel'

_publ_section_title
;
 Amine&#x2212;Phenolate Ligands in Niobium Chemistry: \p-Interactions
 Probed by an Ancillary Alkyne Ligand
;
_journal_issue 7
_journal_name_full Organometallics
_journal_page_first 2188
_journal_paper_doi 10.1021/om801139m
_journal_volume 28
_journal_year 2009
_chemical_compound_source 'synthesis as described'
_chemical_formula_moiety 'C30 H46 Cl4 N2 Nb O6'
_chemical_formula_sum 'C30 H46 Cl4 N2 Nb O6'
_chemical_formula_weight 765.4
_chemical_name_systematic
;
 ?
;
_space_group_IT_number 14
_symmetry_cell_setting monoclinic
_symmetry_Int_Tables_number 14
_symmetry_space_group_name_Hall '-P 2ybc'
_symmetry_space_group_name_H-M 'P 1 21/c 1'
_atom_sites_solution_hydrogens geom
_atom_sites_solution_primary direct
_atom_sites_solution_secondary difmap
_cell_angle_alpha 90
_cell_angle_beta 92.502(14)
_cell_angle_gamma 90
_cell_formula_units_Z 2
_cell_length_a 10.0385(11)
_cell_length_b 14.0506(10)
_cell_length_c 12.7179(16)
_cell_measurement_reflns_used 8000
_cell_measurement_temperature 180
_cell_measurement_theta_max 26.05
_cell_measurement_theta_min 1.65
_cell_measurement_wavelength 0.71073
_cell_volume 1792.1(3)
_computing_cell_refinement 'Stoe IPDS software (Stoe, 1996)'
_computing_data_collection 'Stoe IPDS software (Stoe, 1996)'
_computing_data_reduction 'XRED (Stoe, 1.08, 1996)'
_computing_molecular_graphics 'Ortep-3 for Windows (Farrugia, 1997)'
_computing_publication_material 'WinGX publication routines (Farrugia, 1999)'
_computing_structure_refinement 'SHELXL-97 (Sheldrick, 1997)'
_computing_structure_solution 'SIR92 (Giacovazzo et al, 1993)'
_diffrn_ambient_temperature 180
_diffrn_measured_fraction_theta_full 0.944
_diffrn_measured_fraction_theta_max 0.944
_diffrn_measurement_device 'Stoe IPDS'
_diffrn_measurement_method \f
_diffrn_radiation_monochromator graphite
_diffrn_radiation_source 'fine-focus sealed tube'
_diffrn_radiation_type MoK\a
_diffrn_radiation_wavelength 0.71073
_diffrn_reflns_av_R_equivalents 0.0979
_diffrn_reflns_av_unetI/netI 0.0673
_diffrn_reflns_limit_h_max 12
_diffrn_reflns_limit_h_min -12
_diffrn_reflns_limit_k_max 15
_diffrn_reflns_limit_k_min -15
_diffrn_reflns_limit_l_max 15
_diffrn_reflns_limit_l_min -15
_diffrn_reflns_number 17291
_diffrn_reflns_theta_full 26.05
_diffrn_reflns_theta_max 26.05
_diffrn_reflns_theta_min 2.16
_diffrn_standards_decay_% 0.1
_diffrn_standards_interval_time 4
_diffrn_standards_number 200
_exptl_absorpt_coefficient_mu 0.675
_exptl_absorpt_correction_T_max 0.998
_exptl_absorpt_correction_T_min 0.8568
_exptl_absorpt_correction_type multi-scan
_exptl_absorpt_process_details
;
        [c.f. r.h. blessing, acta cryst. (1995), a51, 33-38]
;
_exptl_crystal_colour yellow
_exptl_crystal_density_diffrn 1.418
_exptl_crystal_density_method 'not measured'
_exptl_crystal_description platelet
_exptl_crystal_F_000 794
_exptl_crystal_size_max 0.3
_exptl_crystal_size_mid 0.12
_exptl_crystal_size_min 0.05
_refine_diff_density_max 0.712
_refine_diff_density_min -0.581
_refine_diff_density_rms 0.102
_refine_ls_extinction_method none
_refine_ls_goodness_of_fit_ref 0.974
_refine_ls_hydrogen_treatment constr
_refine_ls_matrix_type full
_refine_ls_number_parameters 203
_refine_ls_number_reflns 3350
_refine_ls_number_restraints 1
_refine_ls_restrained_S_all 0.974
_refine_ls_R_factor_all 0.0716
_refine_ls_R_factor_gt 0.0478
_refine_ls_shift/su_max 0.001
_refine_ls_shift/su_mean 0
_refine_ls_structure_factor_coef Fsqd
_refine_ls_weighting_details 'calc w=1/[\s^2^(Fo^2^)+(0.0803P)^2^+0.0000P] where P=(Fo^2^+2Fc^2^)/3'
_refine_ls_weighting_scheme calc
_refine_ls_wR_factor_gt 0.1167
_refine_ls_wR_factor_ref 0.1297
_reflns_number_gt 2346
_reflns_number_total 3350
_reflns_threshold_expression >2\s(I)
_cod_data_source_file om801139m_si_001.cif
_cod_data_source_block manu140507
_cod_database_code 4068872

loop_
_symmetry_equiv_pos_as_xyz
'x, y, z'
'-x, y+1/2, -z+1/2'
'-x, -y, -z'
'x, -y-1/2, z-1/2'

loop_
_atom_site_label
_atom_site_type_symbol
_atom_site_fract_x
_atom_site_fract_y
_atom_site_fract_z
_atom_site_U_iso_or_equiv
_atom_site_adp_type
_atom_site_occupancy
_atom_site_symmetry_multiplicity
_atom_site_calc_flag
_atom_site_refinement_flags
C1 C 0.7761(3) 0.1624(3) 1.0384(3) 0.0237(8) Uani 1 1 d .
C2 C 0.6464(4) 0.1499(3) 0.9943(3) 0.0285(9) Uani 1 1 d .
C3 C 0.5502(4) 0.2153(3) 1.0198(3) 0.0335(10) Uani 1 1 d .
H3 H 0.4636 0.2063 0.9926 0.04 Uiso 1 1 calc R
C4 C 0.5759(4) 0.2928(3) 1.0834(3) 0.0375(10) Uani 1 1 d .
C5 C 0.7056(4) 0.3066(3) 1.1218(3) 0.0340(10) Uani 1 1 d .
H5 H 0.726 0.3601 1.1625 0.041 Uiso 1 1 calc R
C6 C 0.8067(4) 0.2417(3) 1.1005(3) 0.0260(8) Uani 1 1 d .
C7 C 0.6165(4) 0.0689(3) 0.9189(3) 0.0373(10) Uani 1 1 d .
H7A H 0.6216 0.0096 0.9564 0.056 Uiso 1 1 calc R
H7B H 0.6804 0.069 0.8649 0.056 Uiso 1 1 calc R
H7C H 0.5285 0.0767 0.8874 0.056 Uiso 1 1 calc R
C8 C 0.4669(5) 0.3617(4) 1.1073(4) 0.0587(15) Uani 1 1 d .
H8A H 0.4957 0.4253 1.093 0.088 Uiso 1 1 calc R
H8B H 0.4465 0.3564 1.1801 0.088 Uiso 1 1 calc R
H8C H 0.3887 0.3473 1.064 0.088 Uiso 1 1 calc R
C9 C 0.9491(4) 0.2638(3) 1.1354(3) 0.0271(8) Uani 1 1 d .
H9A H 0.9573 0.3318 1.1472 0.033 Uiso 1 1 calc R
H9B H 1.0068 0.2471 1.0791 0.033 Uiso 1 1 calc R
C10 C 1.1422(4) 0.2364(3) 1.2569(3) 0.0328(9) Uani 1 1 d .
H10A H 1.1493 0.3019 1.2804 0.039 Uiso 1 1 calc R
H10B H 1.1897 0.2305 1.1925 0.039 Uiso 1 1 calc R
C11 C 1.2068(4) 0.1714(3) 1.3408(4) 0.0405(11) Uani 1 1 d .
H11 H 1.1618 0.1284 1.3821 0.049 Uiso 1 1 calc R
C12 C 1.4155(6) 0.1322(5) 1.2733(5) 0.0753(18) Uani 1 1 d .
H12A H 1.394 0.0661 1.2816 0.113 Uiso 1 1 calc R
H12B H 1.5096 0.1412 1.2861 0.113 Uiso 1 1 calc R
H12C H 1.3908 0.152 1.2029 0.113 Uiso 1 1 calc R
C13 C 0.9101(4) 0.2353(3) 1.3270(3) 0.0291(9) Uani 1 1 d .
H13A H 0.9666 0.2517 1.3881 0.035 Uiso 1 1 calc R
H13B H 0.8547 0.29 1.3091 0.035 Uiso 1 1 calc R
C14 C 0.8232(4) 0.1527(3) 1.3530(3) 0.0329(9) Uani 1 1 d .
H14 H 0.7333 0.146 1.3336 0.039 Uiso 1 1 calc R
C15 C 0.8305(6) 0.0029(4) 1.4323(5) 0.0590(14) Uani 1 1 d .
H15A H 0.7544 0.0181 1.4723 0.088 Uiso 1 1 calc R
H15B H 0.8873 -0.0405 1.4715 0.088 Uiso 1 1 calc R
H15C H 0.8013 -0.026 1.3669 0.088 Uiso 1 1 calc R
N1 N 0.9971(3) 0.2120(3) 1.2349(2) 0.0265(7) Uani 1 1 d D
H1 H 1.002(4) 0.1519(9) 1.226(3) 0.032 Uiso 1 1 d D
O1 O 0.8723(2) 0.0992(2) 1.0174(2) 0.0280(6) Uani 1 1 d .
O2 O 1.3452(3) 0.1869(3) 1.3456(3) 0.0537(9) Uani 1 1 d .
O3 O 0.9016(3) 0.0868(2) 1.4120(2) 0.0384(7) Uani 1 1 d .
Cl1 Cl 1.02746(10) -0.01339(8) 1.19466(7) 0.0347(3) Uani 1 1 d .
Cl2 Cl 0.82207(9) -0.12197(8) 1.00394(8) 0.0327(3) Uani 1 1 d .
Nb1 Nb 1 0 1 0.02571(18) Uani 1 2 d S

loop_
_atom_site_aniso_label
_atom_site_aniso_U_11
_atom_site_aniso_U_22
_atom_site_aniso_U_33
_atom_site_aniso_U_23
_atom_site_aniso_U_13
_atom_site_aniso_U_12
C1 0.0258(18) 0.024(2) 0.0216(19) 0.0044(15) 0.0023(15) 0.0040(15)
C2 0.0295(19) 0.032(3) 0.024(2) 0.0044(16) -0.0001(16) -0.0006(16)
C3 0.0261(18) 0.044(3) 0.031(2) 0.0006(19) -0.0038(16) 0.0064(18)
C4 0.037(2) 0.041(3) 0.035(2) -0.0041(19) -0.0002(18) 0.0128(19)
C5 0.039(2) 0.034(3) 0.029(2) -0.0021(18) 0.0007(17) 0.0080(18)
C6 0.0276(18) 0.029(2) 0.0213(19) 0.0019(16) -0.0011(14) 0.0018(15)
C7 0.030(2) 0.041(3) 0.040(3) -0.003(2) -0.0060(18) 0.0011(18)
C8 0.042(2) 0.062(4) 0.071(4) -0.019(3) -0.008(2) 0.022(2)
C9 0.0311(19) 0.031(2) 0.0189(19) 0.0004(16) -0.0003(15) 0.0019(16)
C10 0.030(2) 0.037(3) 0.031(2) -0.0023(18) -0.0019(16) -0.0054(17)
C11 0.033(2) 0.044(3) 0.044(3) 0.007(2) -0.0096(19) 0.0010(19)
C12 0.063(3) 0.093(5) 0.070(4) 0.001(4) -0.001(3) 0.026(3)
C13 0.033(2) 0.035(3) 0.0196(19) -0.0018(16) 0.0046(15) 0.0019(17)
C14 0.0298(19) 0.038(3) 0.030(2) -0.0020(18) -0.0024(16) -0.0012(17)
C15 0.067(3) 0.040(3) 0.071(4) 0.011(3) 0.021(3) -0.009(2)
N1 0.0331(16) 0.0243(19) 0.0219(17) -0.0028(13) -0.0017(13) -0.0014(13)
O1 0.0279(13) 0.0279(17) 0.0282(14) -0.0021(11) 0.0014(10) -0.0030(11)
O2 0.0388(17) 0.060(2) 0.061(2) -0.0144(19) -0.0173(15) 0.0044(15)
O3 0.0413(16) 0.0327(18) 0.0416(17) 0.0081(13) 0.0052(13) -0.0033(12)
Cl1 0.0478(6) 0.0321(7) 0.0239(5) -0.0008(4) -0.0008(4) 0.0024(4)
Cl2 0.0296(5) 0.0316(6) 0.0369(6) 0.0022(4) 0.0007(4) -0.0028(4)
Nb1 0.0261(3) 0.0250(3) 0.0260(3) 0.0013(2) 0.00107(18) 0.0018(2)

loop_
_atom_type_symbol
_atom_type_description
_atom_type_scat_dispersion_real
_atom_type_scat_dispersion_imag
_atom_type_scat_source
C C 0.0033 0.0016 'International Tables Vol C Tables 4.2.6.8 and 6.1.1.4'
H H 0 0 'International Tables Vol C Tables 4.2.6.8 and 6.1.1.4'
N N 0.0061 0.0033 'International Tables Vol C Tables 4.2.6.8 and 6.1.1.4'
O O 0.0106 0.006 'International Tables Vol C Tables 4.2.6.8 and 6.1.1.4'
Cl Cl 0.1484 0.1585 'International Tables Vol C Tables 4.2.6.8 and 6.1.1.4'
Nb Nb -2.0727 0.6215 'International Tables Vol C Tables 4.2.6.8 and 6.1.1.4'

loop_
_geom_angle_atom_site_label_1
_geom_angle_atom_site_label_2
_geom_angle_atom_site_label_3
_geom_angle
_geom_angle_site_symmetry_1
_geom_angle_site_symmetry_3
O1 C1 C6 119.9(3) . .
O1 C1 C2 119.9(3) . .
C6 C1 C2 120.2(3) . .
C3 C2 C1 117.9(4) . .
C3 C2 C7 121.9(3) . .
C1 C2 C7 120.2(3) . .
C4 C3 C2 123.3(4) . .
C3 C4 C5 118.0(4) . .
C3 C4 C8 120.7(4) . .
C5 C4 C8 121.3(4) . .
C4 C5 C6 121.2(4) . .
C1 C6 C5 119.2(3) . .
C1 C6 C9 120.9(3) . .
C5 C6 C9 119.6(4) . .
C6 C9 N1 114.1(3) . .
N1 C10 C11 111.8(3) . .
O2 C11 C10 109.1(4) . .
C14 C13 N1 111.2(3) . .
O3 C14 C13 108.0(3) . .
C10 N1 C9 108.3(3) . .
C10 N1 C13 112.8(3) . .
C9 N1 C13 111.4(3) . .
C1 O1 Nb1 173.1(2) . .
C11 O2 C12 114.1(4) . .
C15 O3 C14 111.8(4) . .
O1 Nb1 O1 180.0000(10) . 3_757
O1 Nb1 Cl2 89.16(8) . 3_757
O1 Nb1 Cl2 90.84(8) 3_757 3_757
O1 Nb1 Cl2 90.84(8) . .
O1 Nb1 Cl2 89.16(8) 3_757 .
Cl2 Nb1 Cl2 180.00(4) 3_757 .
O1 Nb1 Cl1 90.80(8) . 3_757
O1 Nb1 Cl1 89.20(8) 3_757 3_757
Cl2 Nb1 Cl1 88.64(4) 3_757 3_757
Cl2 Nb1 Cl1 91.36(4) . 3_757
O1 Nb1 Cl1 89.20(8) . .
O1 Nb1 Cl1 90.80(8) 3_757 .
Cl2 Nb1 Cl1 91.36(4) 3_757 .
Cl2 Nb1 Cl1 88.64(4) . .
Cl1 Nb1 Cl1 180.0000(10) 3_757 .

loop_
_geom_bond_atom_site_label_1
_geom_bond_atom_site_label_2
_geom_bond_distance
_geom_bond_site_symmetry_2
C1 O1 1.347(4) .
C1 C6 1.393(5) .
C1 C2 1.406(5) .
C2 C3 1.382(6) .
C2 C7 1.510(6) .
C3 C4 1.374(6) .
C4 C5 1.385(6) .
C4 C8 1.502(6) .
C5 C6 1.400(6) .
C6 C9 1.510(5) .
C9 N1 1.520(5) .
C10 N1 1.511(5) .
C10 C11 1.527(6) .
C11 O2 1.405(5) .
C12 O2 1.412(7) .
C13 C14 1.498(6) .
C13 N1 1.526(5) .
C14 O3 1.410(5) .
C15 O3 1.408(6) .
O1 Nb1 1.913(3) .
Cl1 Nb1 2.4861(10) .
Cl2 Nb1 2.4774(10) .
Nb1 O1 1.913(3) 3_757
Nb1 Cl2 2.4774(10) 3_757
Nb1 Cl1 2.4861(10) 3_757
